data_4080249
loop_
_publ_author_name
'Yan, KaKing'
'Schoendorff, George'
'Upton, Brianna M.'
'Ellern, Arkady'
'Windus, Theresa L.'
'Sadow, Aaron D.'

_publ_section_title
;
 Intermolecular \b-Hydrogen Abstraction in Ytterbium, Calcium, and
 Potassium Tris(dimethylsilyl)methyl Compounds
;
_journal_issue 5
_journal_name_full Organometallics
_journal_page_first 1300
_journal_paper_doi 10.1021/om3010299
_journal_volume 32
_journal_year 2013
_chemical_formula_sum 'C42 H45 B2 N2 Yb'
_chemical_formula_weight 772.46
_chemical_name_systematic
; 
 ? 
;
_space_group_IT_number 14
_symmetry_cell_setting monoclinic
_symmetry_space_group_name_Hall '-P 2ybc'
_symmetry_space_group_name_H-M 'P 1 21/c 1'
_atom_sites_solution_hydrogens geom
_atom_sites_solution_primary direct
_atom_sites_solution_secondary difmap
_audit_creation_method SHELXL-97
_cell_angle_alpha 90.00
_cell_angle_beta 92.3160(10)
_cell_angle_gamma 90.00
_cell_formula_units_Z 4
_cell_length_a 10.5289(7)
_cell_length_b 9.7573(7)
_cell_length_c 34.854(3)
_cell_measurement_reflns_used 9867
_cell_measurement_temperature 153(2)
_cell_measurement_theta_max 28.68
_cell_measurement_theta_min 2.17
_cell_volume 3577.8(5)
_computing_cell_refinement 'SAINT V7.66A (Bruker AXS, 2009)'
_computing_data_collection 'APEX2 Suite (Bruker AXS, 2009)'
_computing_data_reduction 'SAINT V7.66A (Bruker AXS, 2009)'
_computing_molecular_graphics 'XSHELL (Bruker AXS, 2007)'
_computing_publication_material 'APEX2 Suite (Bruker AXS, 2009)'
_computing_structure_refinement 'SHELXL-97 (Sheldrick, 2008)'
_computing_structure_solution 'SHELXS-97 (Sheldrick, 2008)'
_diffrn_ambient_temperature 153(2)
_diffrn_measured_fraction_theta_full 0.996
_diffrn_measured_fraction_theta_max 0.996
_diffrn_measurement_device_type 'Bruker APEX-II CCD'
_diffrn_measurement_method '\f and \w scans'
_diffrn_radiation_monochromator graphite
_diffrn_radiation_source 'fine-focus sealed tube'
_diffrn_radiation_type MoK\a
_diffrn_radiation_wavelength 0.71073
_diffrn_reflns_av_R_equivalents 0.0269
_diffrn_reflns_av_sigmaI/netI 0.0241
_diffrn_reflns_limit_h_max 14
_diffrn_reflns_limit_h_min -14
_diffrn_reflns_limit_k_max 12
_diffrn_reflns_limit_k_min -13
_diffrn_reflns_limit_l_max 47
_diffrn_reflns_limit_l_min -47
_diffrn_reflns_number 36237
_diffrn_reflns_theta_full 28.70
_diffrn_reflns_theta_max 28.70
_diffrn_reflns_theta_min 1.94
_exptl_absorpt_coefficient_mu 2.646
_exptl_absorpt_correction_T_max 0.74
_exptl_absorpt_correction_T_min 0.56
_exptl_absorpt_correction_type multi-scan
_exptl_absorpt_process_details 'BRUKER SADABS'
_exptl_crystal_colour colorless
_exptl_crystal_density_diffrn 1.434
_exptl_crystal_density_method 'not measured'
_exptl_crystal_description prism
_exptl_crystal_F_000 1564
_exptl_crystal_size_max 0.28
_exptl_crystal_size_mid 0.25
_exptl_crystal_size_min 0.22
_refine_diff_density_max 2.564
_refine_diff_density_min -2.514
_refine_diff_density_rms 0.115
_refine_ls_extinction_method none
_refine_ls_goodness_of_fit_ref 1.379
_refine_ls_hydrogen_treatment mixed
_refine_ls_matrix_type full
_refine_ls_number_parameters 434
_refine_ls_number_reflns 9211
_refine_ls_number_restraints 0
_refine_ls_restrained_S_all 1.379
_refine_ls_R_factor_all 0.0472
_refine_ls_R_factor_gt 0.0449
_refine_ls_shift/su_max 0.007
_refine_ls_shift/su_mean 0.001
_refine_ls_structure_factor_coef Fsqd
_refine_ls_weighting_details 'calc w=1/[\s^2^(Fo^2^)+(0.0001P)^2^+14.0079P] where P=(Fo^2^+2Fc^2^)/3'
_refine_ls_weighting_scheme calc
_refine_ls_wR_factor_gt 0.0855
_refine_ls_wR_factor_ref 0.0862
_reflns_number_gt 8864
_reflns_number_total 9211
_reflns_threshold_expression >2sigma(I)
_cod_data_source_file om3010299_si_002.cif
_cod_data_source_block sad77
_cod_depositor_comments
;
The following automatic conversions were performed:

'_symmetry_cell_setting' value 'Monoclinic' changed to 'monoclinic'
according to /home/saulius/struct/CIF-dictionaries/cif_core.dic
dictionary named 'cif_core.dic' version 2.4.2 from 2011-04-26.

Automatic conversion script
Id: cif_fix_values 1891 2012-01-12 08:04:46Z andrius 
;
_cod_original_cell_volume 3577.8(4)
_cod_original_sg_symbol_H-M P2(1)/c
_cod_database_code 4080249

loop_
_symmetry_equiv_pos_as_xyz
'x, y, z'
'-x, y+1/2, -z+1/2'
'-x, -y, -z'
'x, -y-1/2, z-1/2'

loop_
_atom_site_label
_atom_site_type_symbol
_atom_site_fract_x
_atom_site_fract_y
_atom_site_fract_z
_atom_site_U_iso_or_equiv
_atom_site_adp_type
_atom_site_occupancy
_atom_site_symmetry_multiplicity
_atom_site_calc_flag
_atom_site_refinement_flags
Yb1 Yb 0.400235(15) 1.022838(17) 0.134011(5) 0.01787(5) Uani 1 1 d .
B1 B 0.4267(5) 0.8077(5) 0.07625(13) 0.0217(9) Uani 1 1 d .
H1B H 0.434(4) 0.930(5) 0.0772(14) 0.026 Uiso 1 1 d .
B2 B 0.6717(4) 1.0619(4) 0.16732(12) 0.0178(8) Uani 1 1 d .
H2B H 0.627(4) 1.004(5) 0.1389(13) 0.021 Uiso 1 1 d .
C1 C 0.3099(4) 0.7405(4) 0.14053(12) 0.0255(9) Uani 1 1 d .
C2 C 0.3038(4) 0.6817(5) 0.17704(12) 0.0268(9) Uani 1 1 d .
H2 H 0.2267 0.6838 0.1903 0.032 Uiso 1 1 calc R
C3 C 0.4111(4) 0.6206(4) 0.19369(12) 0.0256(9) Uani 1 1 d .
H3 H 0.4081 0.5781 0.2182 0.031 Uiso 1 1 calc R
C4 C 0.5224(4) 0.6223(4) 0.17417(12) 0.0239(8) Uani 1 1 d .
H4 H 0.5967 0.5811 0.1854 0.029 Uiso 1 1 calc R
C5 C 0.5275(4) 0.6833(4) 0.13830(12) 0.0228(8) Uani 1 1 d .
H5 H 0.6060 0.6840 0.1258 0.027 Uiso 1 1 calc R
C6 C 0.4200(4) 0.7443(4) 0.11980(11) 0.0219(8) Uani 1 1 d .
C7 C 0.5530(4) 0.7535(4) 0.05594(11) 0.0235(8) Uani 1 1 d .
C8 C 0.6659(5) 0.8282(5) 0.05465(13) 0.0306(10) Uani 1 1 d .
H8 H 0.6680 0.9194 0.0642 0.037 Uiso 1 1 calc R
C9 C 0.7748(5) 0.7732(6) 0.03984(15) 0.0375(11) Uani 1 1 d .
H9 H 0.8499 0.8270 0.0391 0.045 Uiso 1 1 calc R
C10 C 0.7745(5) 0.6398(5) 0.02611(14) 0.0337(10) Uani 1 1 d .
H10 H 0.8494 0.6013 0.0163 0.040 Uiso 1 1 calc R
C11 C 0.6634(4) 0.5632(5) 0.02682(12) 0.0289(9) Uani 1 1 d .
H11 H 0.6618 0.4718 0.0174 0.035 Uiso 1 1 calc R
C12 C 0.5560(4) 0.6199(5) 0.04121(12) 0.0258(9) Uani 1 1 d .
H12 H 0.4806 0.5665 0.0412 0.031 Uiso 1 1 calc R
C13 C 0.3015(4) 0.7828(5) 0.04958(11) 0.0249(9) Uani 1 1 d .
C14 C 0.2167(4) 0.6721(5) 0.05458(13) 0.0290(9) Uani 1 1 d .
H14 H 0.2325 0.6114 0.0755 0.035 Uiso 1 1 calc R
C15 C 0.1119(5) 0.6486(5) 0.03023(14) 0.0343(10) Uani 1 1 d .
H15 H 0.0570 0.5736 0.0348 0.041 Uiso 1 1 calc R
C16 C 0.0871(5) 0.7344(6) -0.00088(14) 0.0379(12) Uani 1 1 d .
H16 H 0.0150 0.7194 -0.0176 0.045 Uiso 1 1 calc R
C17 C 0.1690(5) 0.8422(6) -0.00717(13) 0.0368(11) Uani 1 1 d .
H17 H 0.1533 0.9016 -0.0284 0.044 Uiso 1 1 calc R
C18 C 0.2731(5) 0.8638(5) 0.01727(12) 0.0319(10) Uani 1 1 d .
H18 H 0.3286 0.9375 0.0119 0.038 Uiso 1 1 calc R
C19 C 0.7762(4) 0.9607(4) 0.18781(12) 0.0204(8) Uani 1 1 d .
C20 C 0.8183(4) 0.9830(5) 0.22598(12) 0.0270(9) Uani 1 1 d .
H20 H 0.7805 1.0542 0.2402 0.032 Uiso 1 1 calc R
C21 C 0.9140(4) 0.9039(5) 0.24374(15) 0.0346(11) Uani 1 1 d .
H21 H 0.9397 0.9210 0.2697 0.042 Uiso 1 1 calc R
C22 C 0.9714(4) 0.8011(5) 0.22366(17) 0.0379(12) Uani 1 1 d .
H22 H 1.0363 0.7467 0.2357 0.046 Uiso 1 1 calc R
C23 C 0.9337(4) 0.7777(5) 0.18570(17) 0.0343(11) Uani 1 1 d .
H23 H 0.9737 0.7080 0.1715 0.041 Uiso 1 1 calc R
C24 C 0.8369(4) 0.8566(4) 0.16827(14) 0.0257(9) Uani 1 1 d .
H24 H 0.8117 0.8387 0.1423 0.031 Uiso 1 1 calc R
C25 C 0.5503(4) 1.0872(4) 0.19484(10) 0.0170(7) Uani 1 1 d .
C26 C 0.4911(4) 0.9712(5) 0.21058(11) 0.0222(8) Uani 1 1 d .
C27 C 0.3779(4) 0.9828(5) 0.23008(12) 0.0275(9) Uani 1 1 d .
H27 H 0.3392 0.9030 0.2400 0.033 Uiso 1 1 calc R
C28 C 0.3221(4) 1.1095(5) 0.23502(13) 0.0291(9) Uani 1 1 d .
H28 H 0.2458 1.1173 0.2485 0.035 Uiso 1 1 calc R
C29 C 0.3786(4) 1.2250(5) 0.22000(12) 0.0254(9) Uani 1 1 d .
H29 H 0.3408 1.3123 0.2233 0.030 Uiso 1 1 calc R
C30 C 0.4904(4) 1.2142(4) 0.20016(11) 0.0203(8) Uani 1 1 d .
C31 C 0.7383(3) 1.2028(4) 0.15361(11) 0.0185(7) Uani 1 1 d .
C32 C 0.7776(4) 1.3055(4) 0.17975(12) 0.0227(8) Uani 1 1 d .
H32 H 0.7660 1.2915 0.2064 0.027 Uiso 1 1 calc R
C33 C 0.8327(4) 1.4271(5) 0.16790(14) 0.0302(9) Uani 1 1 d .
H33 H 0.8569 1.4950 0.1863 0.036 Uiso 1 1 calc R
C34 C 0.8527(5) 1.4498(5) 0.12941(15) 0.0329(10) Uani 1 1 d .
H34 H 0.8882 1.5337 0.1212 0.039 Uiso 1 1 calc R
C35 C 0.8199(4) 1.3476(5) 0.10303(13) 0.0307(10) Uani 1 1 d .
H35 H 0.8352 1.3604 0.0766 0.037 Uiso 1 1 calc R
C36 C 0.7649(4) 1.2275(5) 0.11521(11) 0.0229(8) Uani 1 1 d .
H36 H 0.7442 1.1588 0.0967 0.027 Uiso 1 1 calc R
C37 C 0.0876(4) 1.0064(5) 0.10122(14) 0.0321(10) Uani 1 1 d .
H37A H 0.0052 1.0484 0.0945 0.048 Uiso 1 1 calc R
H37B H 0.0743 0.9194 0.1145 0.048 Uiso 1 1 calc R
H37C H 0.1335 0.9894 0.0778 0.048 Uiso 1 1 calc R
C38 C 0.0945(4) 1.1134(6) 0.16264(14) 0.0350(11) Uani 1 1 d .
H38A H 0.0083 1.1475 0.1569 0.053 Uiso 1 1 calc R
H38B H 0.1402 1.1780 0.1797 0.053 Uiso 1 1 calc R
H38C H 0.0900 1.0238 0.1752 0.053 Uiso 1 1 calc R
C39 C 0.1676(4) 1.2380(5) 0.10864(15) 0.0329(10) Uani 1 1 d .
H39A H 0.1944 1.3057 0.1285 0.040 Uiso 1 1 calc R
H39B H 0.0813 1.2636 0.0988 0.040 Uiso 1 1 calc R
C40 C 0.2576(4) 1.2452(5) 0.07616(14) 0.0314(10) Uani 1 1 d .
H40A H 0.2356 1.1721 0.0573 0.038 Uiso 1 1 calc R
H40B H 0.2470 1.3345 0.0629 0.038 Uiso 1 1 calc R
C41 C 0.4698(5) 1.2154(5) 0.05490(13) 0.0304(10) Uani 1 1 d .
H41A H 0.4568 1.2960 0.0384 0.046 Uiso 1 1 calc R
H41B H 0.4439 1.1328 0.0406 0.046 Uiso 1 1 calc R
H41C H 0.5598 1.2085 0.0629 0.046 Uiso 1 1 calc R
C42 C 0.4351(4) 1.3547(4) 0.11012(13) 0.0260(9) Uani 1 1 d .
H42A H 0.4203 1.4347 0.0935 0.039 Uiso 1 1 calc R
H42B H 0.5260 1.3470 0.1169 0.039 Uiso 1 1 calc R
H42C H 0.3875 1.3652 0.1335 0.039 Uiso 1 1 calc R
N1 N 0.1626(3) 1.0995(4) 0.12654(11) 0.0269(8) Uani 1 1 d .
N2 N 0.3918(3) 1.2292(4) 0.08949(10) 0.0246(7) Uani 1 1 d .

loop_
_atom_site_aniso_label
_atom_site_aniso_U_11
_atom_site_aniso_U_22
_atom_site_aniso_U_33
_atom_site_aniso_U_23
_atom_site_aniso_U_13
_atom_site_aniso_U_12
Yb1 0.01779(8) 0.01756(8) 0.01812(8) 0.00157(7) -0.00095(5) 0.00185(7)
B1 0.027(2) 0.019(2) 0.019(2) -0.0014(17) 0.0018(17) 0.0002(17)
B2 0.023(2) 0.0139(19) 0.0169(19) -0.0020(15) 0.0012(16) 0.0014(15)
C1 0.035(2) 0.021(2) 0.0200(19) 0.0034(16) -0.0016(17) -0.0088(17)
C2 0.028(2) 0.029(2) 0.023(2) 0.0026(17) 0.0074(17) -0.0009(17)
C3 0.036(2) 0.023(2) 0.0174(18) 0.0049(15) 0.0024(16) 0.0002(17)
C4 0.032(2) 0.019(2) 0.0211(19) -0.0007(15) -0.0024(16) 0.0033(16)
C5 0.024(2) 0.022(2) 0.0223(19) -0.0014(16) 0.0013(15) -0.0013(16)
C6 0.029(2) 0.019(2) 0.0178(18) -0.0016(15) 0.0009(15) -0.0014(16)
C7 0.027(2) 0.025(2) 0.0179(18) 0.0040(15) 0.0017(15) -0.0001(16)
C8 0.035(2) 0.026(2) 0.031(2) -0.0039(18) 0.0066(19) -0.0035(19)
C9 0.029(2) 0.046(3) 0.038(3) -0.002(2) 0.006(2) -0.008(2)
C10 0.031(2) 0.040(3) 0.030(2) 0.002(2) 0.0035(19) 0.007(2)
C11 0.038(2) 0.027(2) 0.021(2) 0.0009(17) 0.0001(17) 0.0060(19)
C12 0.033(2) 0.027(2) 0.0186(19) 0.0019(16) 0.0044(16) -0.0031(17)
C13 0.029(2) 0.030(2) 0.0158(18) 0.0006(16) 0.0031(15) 0.0123(17)
C14 0.033(2) 0.027(2) 0.027(2) -0.0015(17) -0.0014(18) 0.0035(18)
C15 0.029(2) 0.035(3) 0.038(3) -0.005(2) -0.002(2) -0.001(2)
C16 0.030(2) 0.058(3) 0.025(2) -0.006(2) -0.0039(19) 0.006(2)
C17 0.041(3) 0.047(3) 0.022(2) 0.004(2) -0.0009(19) 0.006(2)
C18 0.041(3) 0.036(3) 0.019(2) -0.0001(18) 0.0028(18) -0.001(2)
C19 0.0201(18) 0.0117(19) 0.029(2) 0.0019(15) 0.0020(15) -0.0042(14)
C20 0.0232(19) 0.032(2) 0.026(2) 0.0042(18) 0.0010(16) -0.0005(18)
C21 0.029(2) 0.038(3) 0.037(3) 0.014(2) -0.0036(19) -0.003(2)
C22 0.021(2) 0.029(3) 0.063(3) 0.020(2) -0.001(2) 0.0020(18)
C23 0.025(2) 0.015(2) 0.064(3) 0.001(2) 0.005(2) 0.0010(17)
C24 0.021(2) 0.016(2) 0.040(2) -0.0044(17) 0.0014(17) -0.0027(15)
C25 0.0189(17) 0.0188(19) 0.0129(16) -0.0022(13) -0.0030(13) -0.0018(14)
C26 0.0265(19) 0.0228(19) 0.0173(17) -0.0033(15) 0.0013(14) -0.0038(16)
C27 0.030(2) 0.033(2) 0.0200(18) 0.0056(17) 0.0015(16) -0.0053(18)
C28 0.021(2) 0.042(3) 0.024(2) 0.0026(18) 0.0043(16) 0.0030(18)
C29 0.021(2) 0.029(2) 0.026(2) -0.0011(17) -0.0012(16) 0.0069(16)
C30 0.0218(19) 0.021(2) 0.0181(18) -0.0024(15) -0.0012(14) 0.0001(15)
C31 0.0143(17) 0.021(2) 0.0206(18) 0.0007(15) 0.0014(14) 0.0032(14)
C32 0.0224(19) 0.024(2) 0.0219(19) -0.0023(16) 0.0028(15) -0.0008(16)
C33 0.028(2) 0.022(2) 0.041(3) -0.0039(19) 0.0055(19) -0.0030(17)
C34 0.033(2) 0.017(2) 0.049(3) 0.0076(19) 0.012(2) -0.0003(17)
C35 0.028(2) 0.036(3) 0.029(2) 0.0096(19) 0.0090(18) 0.0073(19)
C36 0.0224(19) 0.028(2) 0.0189(18) 0.0007(16) 0.0019(15) 0.0046(16)
C37 0.029(2) 0.027(3) 0.040(2) -0.0017(19) -0.0013(19) 0.0026(18)
C38 0.025(2) 0.050(3) 0.031(2) -0.001(2) 0.0061(18) -0.002(2)
C39 0.024(2) 0.032(3) 0.043(3) 0.006(2) -0.0003(19) 0.0080(18)
C40 0.029(2) 0.033(3) 0.031(2) 0.0106(19) -0.0043(18) 0.0017(19)
C41 0.035(2) 0.032(3) 0.024(2) 0.0041(18) 0.0016(18) -0.0026(19)
C42 0.031(2) 0.021(2) 0.026(2) 0.0051(16) 0.0012(17) 0.0007(17)
N1 0.0181(16) 0.035(2) 0.0280(19) 0.0063(15) 0.0025(14) 0.0037(14)
N2 0.0260(18) 0.0267(19) 0.0208(17) 0.0066(14) -0.0010(14) -0.0021(14)

loop_
_atom_type_symbol
_atom_type_description
_atom_type_scat_dispersion_real
_atom_type_scat_dispersion_imag
_atom_type_scat_source
C C 0.0033 0.0016 'International Tables Vol C Tables 4.2.6.8 and 6.1.1.4'
H H 0.0000 0.0000 'International Tables Vol C Tables 4.2.6.8 and 6.1.1.4'
B B 0.0013 0.0007 'International Tables Vol C Tables 4.2.6.8 and 6.1.1.4'
N N 0.0061 0.0033 'International Tables Vol C Tables 4.2.6.8 and 6.1.1.4'
Yb Yb -0.3850 5.5486 'International Tables Vol C Tables 4.2.6.8 and 6.1.1.4'

loop_
_geom_angle_atom_site_label_1
_geom_angle_atom_site_label_2
_geom_angle_atom_site_label_3
_geom_angle
N2 Yb1 N1 72.70(12)
N2 Yb1 B1 98.64(13)
N1 Yb1 B1 104.70(13)
N2 Yb1 B2 98.17(12)
N1 Yb1 B2 151.19(12)
B1 Yb1 B2 103.67(12)
N2 Yb1 H1B 77.4(13)
N1 Yb1 H1B 102.3(12)
B1 Yb1 H1B 21.7(13)
B2 Yb1 H1B 102.1(12)
N2 Yb1 H2B 96.7(11)
N1 Yb1 H2B 167.7(11)
B1 Yb1 H2B 82.6(11)
B2 Yb1 H2B 21.6(11)
H1B Yb1 H2B 80.7(16)
C13 B1 C7 111.6(3)
C13 B1 C6 114.5(4)
C7 B1 C6 110.3(3)
C13 B1 Yb1 114.1(3)
C7 B1 Yb1 129.5(3)
C6 B1 Yb1 68.0(2)
C13 B1 H1B 102(2)
C7 B1 H1B 107(2)
C6 B1 H1B 111(2)
Yb1 B1 H1B 43(2)
C19 B2 C31 110.6(3)
C19 B2 C25 111.3(3)
C31 B2 C25 113.5(3)
C19 B2 Yb1 134.1(3)
C31 B2 Yb1 113.6(2)
C25 B2 Yb1 60.37(18)
C19 B2 H2B 108(2)
C31 B2 H2B 108(2)
C25 B2 H2B 105(2)
Yb1 B2 H2B 46(2)
C6 C1 C2 123.6(4)
C3 C2 C1 119.4(4)
C3 C2 H2 120.3
C1 C2 H2 120.3
C4 C3 C2 118.9(4)
C4 C3 H3 120.5
C2 C3 H3 120.5
C3 C4 C5 121.0(4)
C3 C4 H4 119.5
C5 C4 H4 119.5
C4 C5 C6 122.2(4)
C4 C5 H5 118.9
C6 C5 H5 118.9
C1 C6 C5 114.9(4)
C1 C6 B1 123.9(4)
C5 C6 B1 121.2(4)
C8 C7 C12 116.2(4)
C8 C7 B1 123.9(4)
C12 C7 B1 119.6(4)
C9 C8 C7 121.9(4)
C9 C8 H8 119.1
C7 C8 H8 119.1
C10 C9 C8 120.1(5)
C10 C9 H9 119.9
C8 C9 H9 119.9
C9 C10 C11 119.3(4)
C9 C10 H10 120.3
C11 C10 H10 120.3
C12 C11 C10 119.7(4)
C12 C11 H11 120.1
C10 C11 H11 120.1
C11 C12 C7 122.7(4)
C11 C12 H12 118.6
C7 C12 H12 118.6
C18 C13 C14 114.5(4)
C18 C13 B1 121.8(4)
C14 C13 B1 123.5(4)
C15 C14 C13 122.8(4)
C15 C14 H14 118.6
C13 C14 H14 118.6
C14 C15 C16 120.0(5)
C14 C15 H15 120.0
C16 C15 H15 120.0
C17 C16 C15 118.9(5)
C17 C16 H16 120.5
C15 C16 H16 120.5
C18 C17 C16 120.3(5)
C18 C17 H17 119.9
C16 C17 H17 119.9
C17 C18 C13 123.4(5)
C17 C18 H18 118.3
C13 C18 H18 118.3
C24 C19 C20 116.3(4)
C24 C19 B2 123.0(4)
C20 C19 B2 120.4(4)
C21 C20 C19 122.0(4)
C21 C20 H20 119.0
C19 C20 H20 119.0
C22 C21 C20 120.1(5)
C22 C21 H21 119.9
C20 C21 H21 119.9
C21 C22 C23 119.4(4)
C21 C22 H22 120.3
C23 C22 H22 120.3
C22 C23 C24 120.1(5)
C22 C23 H23 120.0
C24 C23 H23 120.0
C19 C24 C23 122.0(4)
C19 C24 H24 119.0
C23 C24 H24 119.0
C30 C25 C26 116.6(4)
C30 C25 B2 124.8(3)
C26 C25 B2 118.1(3)
C27 C26 C25 121.4(4)
C28 C27 C26 120.5(4)
C28 C27 H27 119.8
C26 C27 H27 119.8
C27 C28 C29 119.2(4)
C27 C28 H28 120.4
C29 C28 H28 120.4
C28 C29 C30 120.7(4)
C28 C29 H29 119.7
C30 C29 H29 119.7
C29 C30 C25 121.6(4)
C36 C31 C32 115.6(4)
C36 C31 B2 122.2(4)
C32 C31 B2 122.2(3)
C33 C32 C31 122.1(4)
C33 C32 H32 119.0
C31 C32 H32 119.0
C34 C33 C32 120.4(4)
C34 C33 H33 119.8
C32 C33 H33 119.8
C33 C34 C35 118.9(4)
C33 C34 H34 120.6
C35 C34 H34 120.6
C36 C35 C34 120.1(4)
C36 C35 H35 120.0
C34 C35 H35 120.0
C35 C36 C31 122.9(4)
C35 C36 H36 118.6
C31 C36 H36 118.6
N1 C37 H37A 109.5
N1 C37 H37B 109.5
H37A C37 H37B 109.5
N1 C37 H37C 109.5
H37A C37 H37C 109.5
H37B C37 H37C 109.5
N1 C38 H38A 109.5
N1 C38 H38B 109.5
H38A C38 H38B 109.5
N1 C38 H38C 109.5
H38A C38 H38C 109.5
H38B C38 H38C 109.5
N1 C39 C40 113.0(4)
N1 C39 H39A 109.0
C40 C39 H39A 109.0
N1 C39 H39B 109.0
C40 C39 H39B 109.0
H39A C39 H39B 107.8
N2 C40 C39 112.4(4)
N2 C40 H40A 109.1
C39 C40 H40A 109.1
N2 C40 H40B 109.1
C39 C40 H40B 109.1
H40A C40 H40B 107.9
N2 C41 H41A 109.5
N2 C41 H41B 109.5
H41A C41 H41B 109.5
N2 C41 H41C 109.5
H41A C41 H41C 109.5
H41B C41 H41C 109.5
N2 C42 H42A 109.5
N2 C42 H42B 109.5
H42A C42 H42B 109.5
N2 C42 H42C 109.5
H42A C42 H42C 109.5
H42B C42 H42C 109.5
C37 N1 C38 107.4(4)
C37 N1 C39 109.6(4)
C38 N1 C39 107.4(4)
C37 N1 Yb1 111.8(3)
C38 N1 Yb1 115.9(3)
C39 N1 Yb1 104.6(2)
C42 N2 C40 109.7(4)
C42 N2 C41 107.3(3)
C40 N2 C41 107.8(3)
C42 N2 Yb1 110.8(2)
C40 N2 Yb1 106.6(3)
C41 N2 Yb1 114.5(3)

loop_
_geom_bond_atom_site_label_1
_geom_bond_atom_site_label_2
_geom_bond_distance
Yb1 N2 2.542(4)
Yb1 N1 2.614(3)
Yb1 B1 2.930(5)
Yb1 B2 3.065(4)
Yb1 H1B 2.22(5)
Yb1 H2B 2.39(4)
B1 C13 1.600(6)
B1 C7 1.621(6)
B1 C6 1.643(6)
B1 H1B 1.19(5)
B2 C19 1.623(6)
B2 C31 1.624(6)
B2 C25 1.648(6)
B2 H2B 1.22(5)
C1 C6 1.391(6)
C1 C2 1.400(6)
C2 C3 1.384(6)
C2 H2 0.9500
C3 C4 1.379(6)
C3 H3 0.9500
C4 C5 1.388(6)
C4 H4 0.9500
C5 C6 1.411(6)
C5 H5 0.9500
C7 C8 1.397(6)
C7 C12 1.401(6)
C8 C9 1.384(7)
C8 H8 0.9500
C9 C10 1.387(7)
C9 H9 0.9500
C10 C11 1.389(7)
C10 H10 0.9500
C11 C12 1.372(6)
C11 H11 0.9500
C12 H12 0.9500
C13 C18 1.398(6)
C13 C14 1.417(7)
C14 C15 1.384(6)
C14 H14 0.9500
C15 C16 1.387(7)
C15 H15 0.9500
C16 C17 1.383(8)
C16 H16 0.9500
C17 C18 1.377(7)
C17 H17 0.9500
C18 H18 0.9500
C19 C24 1.393(6)
C19 C20 1.402(6)
C20 C21 1.394(6)
C20 H20 0.9500
C21 C22 1.377(8)
C21 H21 0.9500
C22 C23 1.385(8)
C22 H22 0.9500
C23 C24 1.396(6)
C23 H23 0.9500
C24 H24 0.9500
C25 C30 1.406(5)
C25 C26 1.413(6)
C26 C27 1.400(6)
C27 C28 1.382(7)
C27 H27 0.9500
C28 C29 1.387(6)
C28 H28 0.9500
C29 C30 1.393(6)
C29 H29 0.9500
C31 C36 1.400(5)
C31 C32 1.405(6)
C32 C33 1.391(6)
C32 H32 0.9500
C33 C34 1.384(7)
C33 H33 0.9500
C34 C35 1.390(7)
C34 H34 0.9500
C35 C36 1.381(6)
C35 H35 0.9500
C36 H36 0.9500
C37 N1 1.473(6)
C37 H37A 0.9800
C37 H37B 0.9800
C37 H37C 0.9800
C38 N1 1.480(6)
C38 H38A 0.9800
C38 H38B 0.9800
C38 H38C 0.9800
C39 N1 1.491(6)
C39 C40 1.507(7)
C39 H39A 0.9900
C39 H39B 0.9900
C40 N2 1.477(6)
C40 H40A 0.9900
C40 H40B 0.9900
C41 N2 1.492(6)
C41 H41A 0.9800
C41 H41B 0.9800
C41 H41C 0.9800
C42 N2 1.482(6)
C42 H42A 0.9800
C42 H42B 0.9800
C42 H42C 0.9800
